data_2219940
loop_
_publ_author_name
'Chen, Hong-Feng'
'Fang, Qi'
'Yu, Wen-Tao'

_publ_section_title Bis(2,2'-bipyridine-\k^2^<i>N</i>,<i>N</i>')(croconato-\k^2^<i>O</i>,<i>O</i>')nickel(II)
_journal_coeditor_code LX2071
_journal_issue 11
_journal_name_full 'Acta Crystallographica Section E'
_journal_page_first m1459
_journal_paper_doi 10.1107/S1600536808033771
_journal_volume 64
_journal_year 2008
_chemical_formula_iupac '[Ni (C5 O5) (C10 H8 N2)2]'
_chemical_formula_moiety 'C25 H16 N4 Ni O5'
_chemical_formula_sum 'C25 H16 N4 Ni O5'
_chemical_formula_weight 511.13
_chemical_name_systematic
;
Bis(2,2'-bipyridine-\k^2^N,N')(croconato-\k^2^<i>O</i>,<i>O</i>')nickel(II)
;
_space_group_IT_number 60
_symmetry_cell_setting orthorhombic
_symmetry_space_group_name_Hall '-P 2n 2ab'
_symmetry_space_group_name_H-M 'P b c n'
_atom_sites_solution_hydrogens geom
_atom_sites_solution_primary direct
_atom_sites_solution_secondary difmap
_audit_creation_method SHELXL-97
_cell_angle_alpha 90.00
_cell_angle_beta 90.00
_cell_angle_gamma 90.00
_cell_formula_units_Z 4
_cell_length_a 12.725(5)
_cell_length_b 10.752(5)
_cell_length_c 15.733(5)
_cell_measurement_reflns_used 2518
_cell_measurement_temperature 293(2)
_cell_measurement_theta_max 23.43
_cell_measurement_theta_min 2.48
_cell_volume 2152.6(15)
_computing_cell_refinement 'APEX2 (Bruker, 2005)'
_computing_data_collection 'APEX2 (Bruker, 2005)'
_computing_data_reduction 'APEX2 (Bruker, 2005)'
_computing_molecular_graphics 'SHELXTL (Sheldrick, 2008)'
_computing_publication_material 'WinGX (Farrugia, 1999)'
_computing_structure_refinement 'SHELXL97 (Sheldrick, 2008)'
_computing_structure_solution 'SHELXS97 (Sheldrick, 2008)'
_diffrn_ambient_temperature 293(2)
_diffrn_detector_area_resol_mean 10.0
_diffrn_measured_fraction_theta_full 0.997
_diffrn_measured_fraction_theta_max 0.997
_diffrn_measurement_device_type 'Bruker APEXII CCD'
_diffrn_measurement_method '\f and \w'
_diffrn_radiation_monochromator graphite
_diffrn_radiation_source 'fine-focus sealed tube'
_diffrn_radiation_type MoK\a
_diffrn_radiation_wavelength 0.71069
_diffrn_reflns_av_R_equivalents 0.0891
_diffrn_reflns_av_sigmaI/netI 0.0662
_diffrn_reflns_limit_h_max 16
_diffrn_reflns_limit_h_min -15
_diffrn_reflns_limit_k_max 10
_diffrn_reflns_limit_k_min -13
_diffrn_reflns_limit_l_max 19
_diffrn_reflns_limit_l_min -20
_diffrn_reflns_number 10055
_diffrn_reflns_theta_full 27.48
_diffrn_reflns_theta_max 27.48
_diffrn_reflns_theta_min 2.48
_diffrn_standards_number 0
_exptl_absorpt_coefficient_mu 0.949
_exptl_absorpt_correction_T_max 0.902
_exptl_absorpt_correction_T_min 0.821
_exptl_absorpt_correction_type multi-scan
_exptl_absorpt_process_details '(APEX2; Bruker, 2005)'
_exptl_crystal_colour green-yellow
_exptl_crystal_density_diffrn 1.577
_exptl_crystal_density_method 'not measured'
_exptl_crystal_description prism
_exptl_crystal_F_000 1048
_exptl_crystal_size_max 0.202
_exptl_crystal_size_mid 0.186
_exptl_crystal_size_min 0.102
_refine_diff_density_max 0.259
_refine_diff_density_min -0.376
_refine_ls_extinction_method none
_refine_ls_goodness_of_fit_ref 1.019
_refine_ls_hydrogen_treatment constr
_refine_ls_matrix_type full
_refine_ls_number_parameters 160
_refine_ls_number_reflns 2466
_refine_ls_number_restraints 0
_refine_ls_restrained_S_all 1.019
_refine_ls_R_factor_all 0.0851
_refine_ls_R_factor_gt 0.0443
_refine_ls_shift/su_max_lt 0.001
_refine_ls_shift/su_mean 0.000
_refine_ls_structure_factor_coef Fsqd
_refine_ls_weighting_details 'calc w=1/[\s^2^(Fo^2^)+(0.0372P)^2^+0.0108P] where P=(Fo^2^+2Fc^2^)/3'
_refine_ls_weighting_scheme calc
_refine_ls_wR_factor_gt 0.0875
_refine_ls_wR_factor_ref 0.1019
_reflns_number_gt 1536
_reflns_number_total 2466
_reflns_threshold_expression I>2\s(I)
_cod_data_source_file lx2071.cif
_cod_data_source_block I
_cod_original_sg_symbol_Hall '-P_2n 2ab'
_cod_database_code 2219940
_cod_database_fobs_code 2219940

loop_
_symmetry_equiv_pos_as_xyz
'x, y, z'
'-x+1/2, -y+1/2, z+1/2'
'x+1/2, -y+1/2, -z'
'-x, y, -z+1/2'
'-x, -y, -z'
'x-1/2, y-1/2, -z-1/2'
'-x-1/2, y-1/2, z'
'x, -y, z-1/2'

loop_
_atom_site_type_symbol
_atom_site_label
_atom_site_fract_x
_atom_site_fract_y
_atom_site_fract_z
_atom_site_U_iso_or_equiv
_atom_site_adp_type
_atom_site_calc_flag
_atom_site_refinement_flags
_atom_site_occupancy
Ni Ni1 0.5000 0.46011(4) 0.2500 0.03546(17) Uani d S 1
O O1 0.56048(15) 0.31353(15) 0.17633(10) 0.0439(5) Uani d . 1
O O2 0.6016(2) 0.0512(2) 0.12408(16) 0.1053(10) Uani d . 1
O O3 0.5000 -0.1097(3) 0.2500 0.0700(9) Uani d S 1
N N1 0.45364(18) 0.58822(19) 0.34037(12) 0.0397(5) Uani d . 1
N N2 0.63184(17) 0.46676(19) 0.32573(12) 0.0419(6) Uani d . 1
C C1 0.3650(3) 0.6535(3) 0.34092(17) 0.0531(8) Uani d . 1
H H1 0.3173 0.6410 0.2970 0.064 Uiso calc R 1
C C2 0.3402(3) 0.7384(3) 0.4029(2) 0.0717(10) Uani d . 1
H H2 0.2774 0.7824 0.4013 0.086 Uiso calc R 1
C C3 0.4114(4) 0.7561(3) 0.4673(2) 0.0742(11) Uani d . 1
H H3 0.3977 0.8142 0.5097 0.089 Uiso calc R 1
C C4 0.5025(3) 0.6888(3) 0.46926(18) 0.0570(9) Uani d . 1
H H4 0.5502 0.6989 0.5135 0.068 Uiso calc R 1
C C5 0.5226(2) 0.6052(2) 0.40425(15) 0.0406(7) Uani d . 1
C C6 0.6200(2) 0.5320(2) 0.39824(16) 0.0431(7) Uani d . 1
C C7 0.6964(3) 0.5264(3) 0.4613(2) 0.0638(9) Uani d . 1
H H7 0.6872 0.5696 0.5119 0.077 Uiso calc R 1
C C8 0.7854(3) 0.4569(4) 0.4486(2) 0.0770(12) Uani d . 1
H H8 0.8367 0.4526 0.4906 0.092 Uiso calc R 1
C C9 0.7982(2) 0.3940(3) 0.3737(2) 0.0679(10) Uani d . 1
H H9 0.8587 0.3479 0.3633 0.081 Uiso calc R 1
C C10 0.7195(2) 0.4008(3) 0.31437(19) 0.0575(8) Uani d . 1
H H10 0.7276 0.3572 0.2637 0.069 Uiso calc R 1
C C11 0.5300(2) 0.2129(3) 0.21214(15) 0.0393(6) Uani d . 1
C C12 0.5511(3) 0.0864(3) 0.18605(18) 0.0530(8) Uani d . 1
C C13 0.5000 0.0035(4) 0.2500 0.0487(10) Uani d S 1

loop_
_atom_site_aniso_label
_atom_site_aniso_U_11
_atom_site_aniso_U_22
_atom_site_aniso_U_33
_atom_site_aniso_U_12
_atom_site_aniso_U_13
_atom_site_aniso_U_23
Ni1 0.0404(3) 0.0388(3) 0.0271(2) 0.000 -0.0053(2) 0.000
O1 0.0587(13) 0.0418(11) 0.0310(9) -0.0040(10) 0.0083(9) 0.0013(8)
O2 0.167(3) 0.0586(15) 0.0903(17) -0.0026(15) 0.0769(19) -0.0177(13)
O3 0.086(2) 0.0405(17) 0.084(2) 0.000 0.0118(18) 0.000
N1 0.0510(14) 0.0360(12) 0.0322(11) -0.0008(12) -0.0020(11) 0.0015(10)
N2 0.0437(14) 0.0480(14) 0.0340(12) 0.0003(12) -0.0082(10) 0.0017(10)
C1 0.064(2) 0.0507(18) 0.0443(16) 0.0138(17) 0.0003(16) 0.0011(14)
C2 0.098(3) 0.057(2) 0.060(2) 0.024(2) 0.022(2) -0.0018(17)
C3 0.119(3) 0.048(2) 0.056(2) -0.002(2) 0.028(2) -0.0121(16)
C4 0.084(2) 0.0514(17) 0.0359(15) -0.022(2) 0.0095(16) -0.0076(13)
C5 0.0582(19) 0.0341(14) 0.0295(13) -0.0130(14) 0.0012(12) 0.0026(11)
C6 0.0535(18) 0.0442(16) 0.0317(14) -0.0198(15) -0.0080(13) 0.0070(13)
C7 0.076(2) 0.068(2) 0.0482(18) -0.023(2) -0.0272(17) 0.0038(15)
C8 0.065(2) 0.090(3) 0.076(3) -0.023(2) -0.041(2) 0.033(2)
C9 0.0442(18) 0.080(3) 0.079(2) 0.0036(19) -0.0144(18) 0.026(2)
C10 0.0494(19) 0.067(2) 0.0555(19) 0.0078(18) -0.0081(15) 0.0055(16)
C11 0.0431(17) 0.0439(16) 0.0309(13) -0.0025(14) -0.0005(11) -0.0019(12)
C12 0.066(2) 0.0462(17) 0.0463(17) -0.0038(17) 0.0129(16) -0.0085(14)
C13 0.052(2) 0.042(2) 0.052(2) 0.000 0.000(2) 0.000

loop_
_atom_type_symbol
_atom_type_description
_atom_type_scat_dispersion_real
_atom_type_scat_dispersion_imag
_atom_type_scat_source
C C 0.0033 0.0016 'International Tables Vol C Tables 4.2.6.8 and 6.1.1.4'
H H 0.0000 0.0000 'International Tables Vol C Tables 4.2.6.8 and 6.1.1.4'
N N 0.0061 0.0033 'International Tables Vol C Tables 4.2.6.8 and 6.1.1.4'
O O 0.0106 0.0060 'International Tables Vol C Tables 4.2.6.8 and 6.1.1.4'
Ni Ni 0.3393 1.1124 'International Tables Vol C Tables 4.2.6.8 and 6.1.1.4'

loop_
_geom_angle_atom_site_label_1
_geom_angle_atom_site_label_2
_geom_angle_atom_site_label_3
_geom_angle_site_symmetry_1
_geom_angle_site_symmetry_3
_geom_angle
N2 Ni1 N2 . 4_655 176.02(12)
N2 Ni1 N1 . . 79.12(9)
N2 Ni1 N1 4_655 . 98.19(8)
N2 Ni1 N1 . 4_655 98.19(8)
N2 Ni1 N1 4_655 4_655 79.12(9)
N1 Ni1 N1 . 4_655 96.35(11)
N2 Ni1 O1 . 4_655 90.30(8)
N2 Ni1 O1 4_655 4_655 92.68(8)
N1 Ni1 O1 . 4_655 90.91(8)
N1 Ni1 O1 4_655 4_655 169.72(7)
N2 Ni1 O1 . . 92.68(8)
N2 Ni1 O1 4_655 . 90.30(8)
N1 Ni1 O1 . . 169.72(7)
N1 Ni1 O1 4_655 . 90.91(8)
O1 Ni1 O1 4_655 . 82.88(10)
C11 O1 Ni1 . . 106.29(15)
C1 N1 C5 . . 118.5(2)
C1 N1 Ni1 . . 126.82(19)
C5 N1 Ni1 . . 114.72(18)
C10 N2 C6 . . 118.9(2)
C10 N2 Ni1 . . 125.83(19)
C6 N2 Ni1 . . 114.66(19)
N1 C1 C2 . . 123.5(3)
N1 C1 H1 . . 118.3
C2 C1 H1 . . 118.3
C1 C2 C3 . . 117.7(3)
C1 C2 H2 . . 121.1
C3 C2 H2 . . 121.1
C4 C3 C2 . . 120.2(3)
C4 C3 H3 . . 119.9
C2 C3 H3 . . 119.9
C3 C4 C5 . . 118.9(3)
C3 C4 H4 . . 120.6
C5 C4 H4 . . 120.6
N1 C5 C4 . . 121.3(3)
N1 C5 C6 . . 115.4(2)
C4 C5 C6 . . 123.3(3)
N2 C6 C7 . . 120.2(3)
N2 C6 C5 . . 115.3(2)
C7 C6 C5 . . 124.5(3)
C8 C7 C6 . . 119.8(3)
C8 C7 H7 . . 120.1
C6 C7 H7 . . 120.1
C9 C8 C7 . . 119.5(3)
C9 C8 H8 . . 120.2
C7 C8 H8 . . 120.2
C8 C9 C10 . . 118.2(3)
C8 C9 H9 . . 120.9
C10 C9 H9 . . 120.9
N2 C10 C9 . . 123.2(3)
N2 C10 H10 . . 118.4
C9 C10 H10 . . 118.4
O1 C11 C11 . 4_655 122.26(14)
O1 C11 C12 . . 127.9(2)
C11 C11 C12 4_655 . 109.83(15)
O2 C12 C11 . . 127.8(3)
O2 C12 C13 . . 125.4(3)
C11 C12 C13 . . 106.8(2)
O3 C13 C12 . 4_655 126.64(17)
O3 C13 C12 . . 126.64(17)
C12 C13 C12 4_655 . 106.7(3)

loop_
_geom_bond_atom_site_label_1
_geom_bond_atom_site_label_2
_geom_bond_site_symmetry_2
_geom_bond_distance
Ni1 N2 . 2.059(2)
Ni1 N2 4_655 2.059(2)
Ni1 N1 . 2.066(2)
Ni1 N1 4_655 2.066(2)
Ni1 O1 4_655 2.1022(18)
Ni1 O1 . 2.1022(18)
O1 C11 . 1.280(3)
O2 C12 . 1.227(3)
O3 C13 . 1.217(5)
N1 C1 . 1.328(3)
N1 C5 . 1.347(3)
N2 C10 . 1.334(3)
N2 C6 . 1.347(3)
C1 C2 . 1.372(4)
C1 H1 . 0.9300
C2 C3 . 1.373(5)
C2 H2 . 0.9300
C3 C4 . 1.367(4)
C3 H3 . 0.9300
C4 C5 . 1.385(4)
C4 H4 . 0.9300
C5 C6 . 1.472(4)
C6 C7 . 1.389(4)
C7 C8 . 1.371(5)
C7 H7 . 0.9300
C8 C9 . 1.369(5)
C8 H8 . 0.9300
C9 C10 . 1.370(4)
C9 H9 . 0.9300
C10 H10 . 0.9300
C11 C11 4_655 1.415(5)
C11 C12 . 1.446(4)
C12 C13 . 1.493(4)
C13 C12 4_655 1.493(4)

loop_
_geom_hbond_atom_site_label_D
_geom_hbond_atom_site_label_H
_geom_hbond_atom_site_label_A
_geom_hbond_site_symmetry_A
_geom_hbond_distance_DH
_geom_hbond_distance_HA
_geom_hbond_distance_DA
_geom_hbond_angle_DHA
C4 H4 O1 8_566 0.93 2.57 3.340(4) 140.7
C8 H8 O2 2_655 0.93 2.24 3.114(4) 155.8
C9 H9 O3 6_666 0.93 2.57 3.222(4) 127.3

loop_
_geom_torsion_atom_site_label_1
_geom_torsion_atom_site_label_2
_geom_torsion_atom_site_label_3
_geom_torsion_atom_site_label_4
_geom_torsion_site_symmetry_1
_geom_torsion_site_symmetry_4
_geom_torsion
N2 Ni1 O1 C11 . . 90.49(17)
N2 Ni1 O1 C11 4_655 . -92.14(18)
N1 Ni1 O1 C11 . . 53.7(5)
N1 Ni1 O1 C11 4_655 . -171.27(17)
O1 Ni1 O1 C11 4_655 . 0.52(13)
N2 Ni1 N1 C1 . . 174.7(2)
N2 Ni1 N1 C1 4_655 . -2.3(2)
N1 Ni1 N1 C1 4_655 . 77.5(2)
O1 Ni1 N1 C1 4_655 . -95.2(2)
O1 Ni1 N1 C1 . . -147.8(4)
N2 Ni1 N1 C5 . . -5.04(17)
N2 Ni1 N1 C5 4_655 . 177.93(18)
N1 Ni1 N1 C5 4_655 . -102.20(19)
O1 Ni1 N1 C5 4_655 . 85.09(18)
O1 Ni1 N1 C5 . . 32.5(5)
N1 Ni1 N2 C10 . . 179.3(2)
N1 Ni1 N2 C10 4_655 . -85.7(2)
O1 Ni1 N2 C10 4_655 . 88.5(2)
O1 Ni1 N2 C10 . . 5.6(2)
N1 Ni1 N2 C6 . . 8.43(17)
N1 Ni1 N2 C6 4_655 . 103.37(17)
O1 Ni1 N2 C6 4_655 . -82.44(17)
O1 Ni1 N2 C6 . . -165.32(17)
C5 N1 C1 C2 . . 0.6(4)
Ni1 N1 C1 C2 . . -179.1(2)
N1 C1 C2 C3 . . 0.1(5)
C1 C2 C3 C4 . . -1.2(5)
C2 C3 C4 C5 . . 1.7(5)
C1 N1 C5 C4 . . -0.1(4)
Ni1 N1 C5 C4 . . 179.63(19)
C1 N1 C5 C6 . . -178.6(2)
Ni1 N1 C5 C6 . . 1.2(3)
C3 C4 C5 N1 . . -1.0(4)
C3 C4 C5 C6 . . 177.3(3)
C10 N2 C6 C7 . . -2.5(4)
Ni1 N2 C6 C7 . . 169.1(2)
C10 N2 C6 C5 . . 178.1(2)
Ni1 N2 C6 C5 . . -10.3(3)
N1 C5 C6 N2 . . 6.1(3)
C4 C5 C6 N2 . . -172.3(2)
N1 C5 C6 C7 . . -173.3(2)
C4 C5 C6 C7 . . 8.3(4)
N2 C6 C7 C8 . . 1.8(4)
C5 C6 C7 C8 . . -178.8(3)
C6 C7 C8 C9 . . 0.2(5)
C7 C8 C9 C10 . . -1.5(5)
C6 N2 C10 C9 . . 1.2(4)
Ni1 N2 C10 C9 . . -169.4(2)
C8 C9 C10 N2 . . 0.8(5)
Ni1 O1 C11 C11 . 4_655 -1.5(4)
Ni1 O1 C11 C12 . . -179.9(2)
O1 C11 C12 O2 . . -0.7(5)
C11 C11 C12 O2 4_655 . -179.3(3)
O1 C11 C12 C13 . . 178.9(2)
C11 C11 C12 C13 4_655 . 0.3(4)
O2 C12 C13 O3 . . -0.6(4)
C11 C12 C13 O3 . . 179.89(13)
O2 C12 C13 C12 . 4_655 179.4(4)
C11 C12 C13 C12 . 4_655 -0.11(13)
